data_4069575
loop_
_publ_author_name
'Hlina, Johann'
'Mechtler, Christian'
'Wagner, Harald'
'Baumgartner, Judith'
'Marschner, Christoph'

_publ_section_title
;
 Multiple Silyl Exchange Reactions: A Way to Spirooligosilanes
;
_journal_issue 14
_journal_name_full Organometallics
_journal_page_first 4065
_journal_paper_doi 10.1021/om900287c
_journal_volume 28
_journal_year 2009
_chemical_formula_sum 'C27 H69 K O6 Si7'
_chemical_formula_weight 725.55
_chemical_name_systematic
; 
 ? 
;
_space_group_IT_number 14
_symmetry_cell_setting monoclinic
_symmetry_space_group_name_Hall '-P 2yn'
_symmetry_space_group_name_H-M 'P 1 21/n 1'
_atom_sites_solution_hydrogens geom
_atom_sites_solution_primary direct
_atom_sites_solution_secondary difmap
_audit_creation_method SHELXL-97
_cell_angle_alpha 90.00
_cell_angle_beta 97.66(3)
_cell_angle_gamma 90.00
_cell_formula_units_Z 4
_cell_length_a 12.684(3)
_cell_length_b 18.764(4)
_cell_length_c 19.958(4)
_cell_measurement_reflns_used 5356
_cell_measurement_temperature 100(2)
_cell_measurement_theta_max 50.369
_cell_measurement_theta_min 4.493
_cell_volume 4707.7(18)
_computing_cell_refinement 'Bruker XSCANS'
_computing_data_collection 'Bruker XSCANS'
_computing_data_reduction 'Bruker SHELXTL'
_computing_molecular_graphics 'Bruker SHELXTL'
_computing_publication_material 'Bruker SHELXTL'
_computing_structure_refinement 'SHELXL-97 (Sheldrick, 1997)'
_computing_structure_solution 'SHELXS-97 (Sheldrick, 1990)'
_diffrn_ambient_temperature 100(2)
_diffrn_measured_fraction_theta_full 0.990
_diffrn_measured_fraction_theta_max 0.990
_diffrn_measurement_device_type 'SMART APEX'
_diffrn_measurement_method '\w scans'
_diffrn_radiation_monochromator graphite
_diffrn_radiation_source 'fine-focus sealed tube'
_diffrn_radiation_type MoK\a
_diffrn_radiation_wavelength 0.71073
_diffrn_reflns_av_R_equivalents 0.1381
_diffrn_reflns_av_sigmaI/netI 0.1785
_diffrn_reflns_limit_h_max 15
_diffrn_reflns_limit_h_min -15
_diffrn_reflns_limit_k_max 23
_diffrn_reflns_limit_k_min -23
_diffrn_reflns_limit_l_max 24
_diffrn_reflns_limit_l_min -24
_diffrn_reflns_number 35049
_diffrn_reflns_theta_full 26.41
_diffrn_reflns_theta_max 26.41
_diffrn_reflns_theta_min 1.50
_exptl_absorpt_coefficient_mu 0.320
_exptl_absorpt_correction_T_max 0.9101
_exptl_absorpt_correction_T_min 0.8720
_exptl_absorpt_correction_type multi-scan
_exptl_absorpt_process_details SADABS
_exptl_crystal_colour red
_exptl_crystal_density_diffrn 1.024
_exptl_crystal_density_method 'not measured'
_exptl_crystal_description blocks
_exptl_crystal_F_000 1584
_exptl_crystal_size_max 0.44
_exptl_crystal_size_mid 0.34
_exptl_crystal_size_min 0.30
_refine_diff_density_max 0.036
_refine_diff_density_min -0.020
_refine_diff_density_rms 0.004
_refine_ls_extinction_method none
_refine_ls_goodness_of_fit_ref 0.927
_refine_ls_hydrogen_treatment constr
_refine_ls_matrix_type full
_refine_ls_number_parameters 387
_refine_ls_number_reflns 9578
_refine_ls_number_restraints 0
_refine_ls_restrained_S_all 0.927
_refine_ls_R_factor_all 0.1956
_refine_ls_R_factor_gt 0.0911
_refine_ls_shift/su_max 0.139
_refine_ls_shift/su_mean 0.003
_refine_ls_structure_factor_coef Fsqd
_refine_ls_weighting_details 'calc w=1/[\s^2^(Fo^2^)+(0.0783P)^2^+0.0414P] where P=(Fo^2^+2Fc^2^)/3'
_refine_ls_weighting_scheme calc
_refine_ls_wR_factor_gt 0.2164
_refine_ls_wR_factor_ref 0.2695
_reflns_number_gt 4252
_reflns_number_total 9578
_reflns_threshold_expression >2sigma(I)
_cod_data_source_file om900287c_si_001.cif
_cod_data_source_block 6_497j
_cod_depositor_comments
;
The following automatic conversions were performed:

'_symmetry_cell_setting' value 'Monoclinic' changed to 'monoclinic'
according to /home/saulius/struct/CIF-dictionaries/cif_core.dic
dictionary named 'cif_core.dic' version 2.4.2 from 2011-04-26.

Automatic conversion script
Id: cif_fix_values 1715 2011-07-08 13:25:40Z adriana 
;
_cod_original_cell_volume 4707.9(16)
_cod_original_sg_symbol_H-M P2(1)/n
_cod_database_code 4069575

loop_
_symmetry_equiv_pos_as_xyz
'x, y, z'
'-x+1/2, y+1/2, -z+1/2'
'-x, -y, -z'
'x-1/2, -y-1/2, z-1/2'

loop_
_atom_site_label
_atom_site_type_symbol
_atom_site_fract_x
_atom_site_fract_y
_atom_site_fract_z
_atom_site_U_iso_or_equiv
_atom_site_adp_type
_atom_site_occupancy
_atom_site_symmetry_multiplicity
_atom_site_calc_flag
_atom_site_refinement_flags
K1 K 1.00248(12) 0.26066(8) 0.88681(7) 0.0918(9) Uani 1 1 d .
O1 O 1.2253(4) 0.2377(3) 0.8789(2) 0.1016(16) Uani 1 1 d .
O2 O 1.1448(4) 0.3774(3) 0.8862(2) 0.0990(15) Uani 1 1 d .
O3 O 0.9530(4) 0.3990(3) 0.9451(3) 0.1091(17) Uani 1 1 d .
O4 O 0.8142(4) 0.2785(4) 0.9460(3) 0.123(2) Uani 1 1 d .
O5 O 0.9022(4) 0.1393(3) 0.9479(3) 0.1169(18) Uani 1 1 d .
O6 O 1.0867(5) 0.1209(3) 0.8859(2) 0.1076(17) Uani 1 1 d .
Si1 Si 0.88912(16) 0.27931(11) 0.70850(9) 0.0917(9) Uani 1 1 d .
Si2 Si 0.71470(16) 0.23299(11) 0.67192(10) 0.0960(10) Uani 1 1 d .
Si3 Si 0.56386(16) 0.29187(12) 0.70747(10) 0.0977(10) Uani 1 1 d .
Si4 Si 0.87082(16) 0.39614(11) 0.66170(9) 0.0907(9) Uani 1 1 d .
Si5 Si 1.02657(16) 0.46480(12) 0.64896(9) 0.0955(10) Uani 1 1 d .
Si6 Si 0.98572(15) 0.22206(11) 0.62868(9) 0.0883(9) Uani 1 1 d .
Si7 Si 0.99101(16) 0.09427(11) 0.63134(10) 0.0943(10) Uani 1 1 d .
C1 C 1.2730(6) 0.2974(5) 0.8494(4) 0.110(2) Uani 1 1 d .
H1A H 1.2404 0.3036 0.8019 0.132 Uiso 1 1 calc R
H1B H 1.3501 0.2888 0.8498 0.132 Uiso 1 1 calc R
C2 C 1.2564(6) 0.3640(5) 0.8892(4) 0.110(2) Uani 1 1 d .
H2A H 1.2885 0.3577 0.9369 0.133 Uiso 1 1 calc R
H2B H 1.2914 0.4050 0.8701 0.133 Uiso 1 1 calc R
C3 C 1.1228(7) 0.4424(4) 0.9226(4) 0.114(2) Uani 1 1 d .
H3A H 1.1593 0.4836 0.9049 0.137 Uiso 1 1 calc R
H3B H 1.1490 0.4372 0.9714 0.137 Uiso 1 1 calc R
C4 C 1.0046(8) 0.4540(5) 0.9125(5) 0.125(3) Uani 1 1 d .
H4A H 0.9881 0.5009 0.9314 0.150 Uiso 1 1 calc R
H4B H 0.9780 0.4542 0.8636 0.150 Uiso 1 1 calc R
C5 C 0.8392(7) 0.4047(6) 0.9342(5) 0.131(3) Uani 1 1 d .
H5A H 0.8133 0.4000 0.8854 0.157 Uiso 1 1 calc R
H5B H 0.8173 0.4520 0.9495 0.157 Uiso 1 1 calc R
C6 C 0.7912(7) 0.3471(6) 0.9729(5) 0.136(3) Uani 1 1 d .
H6A H 0.8209 0.3496 1.0213 0.164 Uiso 1 1 calc R
H6B H 0.7133 0.3539 0.9692 0.164 Uiso 1 1 calc R
C7 C 0.7710(7) 0.2174(7) 0.9811(5) 0.148(4) Uani 1 1 d .
H7A H 0.8056 0.2151 1.0286 0.177 Uiso 1 1 calc R
H7B H 0.6935 0.2236 0.9814 0.177 Uiso 1 1 calc R
C8 C 0.7915(8) 0.1508(7) 0.9455(5) 0.144(4) Uani 1 1 d .
H8A H 0.7591 0.1101 0.9668 0.173 Uiso 1 1 calc R
H8B H 0.7584 0.1538 0.8977 0.173 Uiso 1 1 calc R
C9 C 0.9286(9) 0.0726(5) 0.9152(5) 0.135(3) Uani 1 1 d .
H9A H 0.8986 0.0735 0.8668 0.162 Uiso 1 1 calc R
H9B H 0.8972 0.0317 0.9367 0.162 Uiso 1 1 calc R
C10 C 1.0451(8) 0.0646(5) 0.9217(5) 0.127(3) Uani 1 1 d .
H10A H 1.0758 0.0662 0.9700 0.152 Uiso 1 1 calc R
H10B H 1.0636 0.0181 0.9028 0.152 Uiso 1 1 calc R
C11 C 1.1996(8) 0.1119(5) 0.8816(4) 0.122(3) Uani 1 1 d .
H11A H 1.2114 0.0666 0.8584 0.146 Uiso 1 1 calc R
H11B H 1.2399 0.1101 0.9276 0.146 Uiso 1 1 calc R
C12 C 1.2376(7) 0.1725(5) 0.8435(4) 0.121(3) Uani 1 1 d .
H12A H 1.3134 0.1655 0.8383 0.145 Uiso 1 1 calc R
H12B H 1.1962 0.1749 0.7978 0.145 Uiso 1 1 calc R
C13 C 0.6705(6) 0.2161(4) 0.5767(4) 0.112(2) Uani 1 1 d .
H13A H 0.5991 0.1951 0.5704 0.168 Uiso 1 1 calc R
H13B H 0.7205 0.1833 0.5593 0.168 Uiso 1 1 calc R
H13C H 0.6694 0.2614 0.5521 0.168 Uiso 1 1 calc R
C14 C 0.7076(7) 0.1410(4) 0.7156(5) 0.124(3) Uani 1 1 d .
H14A H 0.7697 0.1125 0.7083 0.186 Uiso 1 1 calc R
H14B H 0.6425 0.1162 0.6963 0.186 Uiso 1 1 calc R
H14C H 0.7069 0.1480 0.7642 0.186 Uiso 1 1 calc R
C15 C 0.5866(6) 0.3210(5) 0.7998(4) 0.116(3) Uani 1 1 d .
H15A H 0.5242 0.3471 0.8106 0.173 Uiso 1 1 calc R
H15B H 0.6493 0.3520 0.8073 0.173 Uiso 1 1 calc R
H15C H 0.5981 0.2789 0.8289 0.173 Uiso 1 1 calc R
C16 C 0.4482(6) 0.2245(4) 0.6977(4) 0.111(2) Uani 1 1 d .
H16A H 0.3816 0.2492 0.7027 0.166 Uiso 1 1 calc R
H16B H 0.4617 0.1876 0.7326 0.166 Uiso 1 1 calc R
H16C H 0.4425 0.2023 0.6530 0.166 Uiso 1 1 calc R
C17 C 0.5115(7) 0.3710(5) 0.6532(4) 0.118(3) Uani 1 1 d .
H17A H 0.5607 0.4113 0.6620 0.177 Uiso 1 1 calc R
H17B H 0.4414 0.3847 0.6644 0.177 Uiso 1 1 calc R
H17C H 0.5056 0.3579 0.6053 0.177 Uiso 1 1 calc R
C18 C 0.7990(6) 0.4557(4) 0.7203(3) 0.099(2) Uani 1 1 d .
H18A H 0.7307 0.4340 0.7265 0.148 Uiso 1 1 calc R
H18B H 0.7866 0.5029 0.6998 0.148 Uiso 1 1 calc R
H18C H 0.8432 0.4603 0.7642 0.148 Uiso 1 1 calc R
C19 C 0.7883(6) 0.4055(4) 0.5731(3) 0.097(2) Uani 1 1 d .
H19A H 0.7879 0.4555 0.5588 0.145 Uiso 1 1 calc R
H19B H 0.7151 0.3898 0.5752 0.145 Uiso 1 1 calc R
H19C H 0.8201 0.3761 0.5406 0.145 Uiso 1 1 calc R
C20 C 1.1320(7) 0.4643(5) 0.7260(4) 0.127(3) Uani 1 1 d .
H20A H 1.1870 0.4995 0.7200 0.191 Uiso 1 1 calc R
H20B H 1.1642 0.4168 0.7315 0.191 Uiso 1 1 calc R
H20C H 1.0991 0.4763 0.7663 0.191 Uiso 1 1 calc R
C21 C 1.0934(6) 0.4382(4) 0.5719(4) 0.108(2) Uani 1 1 d .
H21A H 1.1330 0.3937 0.5815 0.162 Uiso 1 1 calc R
H21B H 1.1425 0.4760 0.5620 0.162 Uiso 1 1 calc R
H21C H 1.0390 0.4314 0.5327 0.162 Uiso 1 1 calc R
C22 C 0.9802(7) 0.5610(4) 0.6342(4) 0.115(3) Uani 1 1 d .
H22A H 1.0406 0.5908 0.6259 0.173 Uiso 1 1 calc R
H22B H 0.9512 0.5785 0.6743 0.173 Uiso 1 1 calc R
H22C H 0.9250 0.5631 0.5950 0.173 Uiso 1 1 calc R
C23 C 0.9547(5) 0.2462(4) 0.5338(3) 0.0930(19) Uani 1 1 d .
H23A H 0.9914 0.2127 0.5070 0.140 Uiso 1 1 calc R
H23B H 0.9793 0.2948 0.5266 0.140 Uiso 1 1 calc R
H23C H 0.8778 0.2433 0.5196 0.140 Uiso 1 1 calc R
C24 C 1.1348(6) 0.2455(5) 0.6507(4) 0.113(2) Uani 1 1 d .
H24A H 1.1423 0.2968 0.6592 0.169 Uiso 1 1 calc R
H24B H 1.1727 0.2324 0.6128 0.169 Uiso 1 1 calc R
H24C H 1.1648 0.2192 0.6912 0.169 Uiso 1 1 calc R
C25 C 0.8710(8) 0.0477(5) 0.5856(5) 0.146(4) Uani 1 1 d .
H25A H 0.8828 -0.0040 0.5871 0.220 Uiso 1 1 calc R
H25B H 0.8594 0.0635 0.5384 0.220 Uiso 1 1 calc R
H25C H 0.8083 0.0592 0.6074 0.220 Uiso 1 1 calc R
C26 C 1.0152(10) 0.0538(5) 0.7191(4) 0.154(4) Uani 1 1 d .
H26A H 1.0244 0.0021 0.7155 0.231 Uiso 1 1 calc R
H26B H 0.9541 0.0637 0.7430 0.231 Uiso 1 1 calc R
H26C H 1.0795 0.0746 0.7442 0.231 Uiso 1 1 calc R
C27 C 1.1053(10) 0.0655(6) 0.5865(8) 0.201(6) Uani 1 1 d .
H27A H 1.1070 0.0950 0.5461 0.302 Uiso 1 1 calc R
H27B H 1.0962 0.0154 0.5733 0.302 Uiso 1 1 calc R
H27C H 1.1722 0.0713 0.6168 0.302 Uiso 1 1 calc R

loop_
_atom_site_aniso_label
_atom_site_aniso_U_11
_atom_site_aniso_U_22
_atom_site_aniso_U_33
_atom_site_aniso_U_23
_atom_site_aniso_U_13
_atom_site_aniso_U_12
K1 0.0901(12) 0.1041(13) 0.0834(11) 0.0010(7) 0.0197(7) -0.0022(8)
O1 0.095(3) 0.124(4) 0.087(3) -0.003(3) 0.017(2) 0.010(3)
O2 0.102(3) 0.106(3) 0.088(3) -0.003(2) 0.006(2) -0.010(3)
O3 0.106(4) 0.121(4) 0.099(3) -0.008(3) 0.005(3) 0.013(3)
O4 0.102(4) 0.183(6) 0.089(3) -0.002(3) 0.027(3) 0.006(4)
O5 0.112(4) 0.145(5) 0.093(3) 0.013(3) 0.009(3) -0.032(3)
O6 0.140(4) 0.101(4) 0.080(3) 0.003(2) 0.007(3) 0.000(3)
Si1 0.1005(15) 0.1017(15) 0.0746(13) -0.0002(9) 0.0181(9) -0.0018(10)
Si2 0.0965(15) 0.1000(16) 0.0959(15) 0.0025(10) 0.0291(10) -0.0019(10)
Si3 0.0916(14) 0.1166(17) 0.0868(14) 0.0024(10) 0.0187(9) 0.0028(11)
Si4 0.0976(14) 0.1007(15) 0.0745(13) -0.0005(9) 0.0144(9) -0.0039(10)
Si5 0.1012(15) 0.1103(16) 0.0757(13) 0.0024(9) 0.0146(9) -0.0115(11)
Si6 0.0851(13) 0.1038(15) 0.0765(13) 0.0020(9) 0.0130(8) -0.0024(9)
Si7 0.0975(15) 0.1023(16) 0.0835(14) 0.0042(9) 0.0140(9) 0.0054(10)
C1 0.096(5) 0.145(7) 0.093(5) 0.003(5) 0.027(4) -0.004(5)
C2 0.088(5) 0.152(7) 0.091(5) 0.005(5) 0.010(4) -0.016(4)
C3 0.136(7) 0.102(6) 0.101(5) -0.002(4) -0.003(5) -0.004(5)
C4 0.156(8) 0.100(6) 0.115(6) -0.017(5) 0.000(6) 0.016(6)
C5 0.113(6) 0.159(8) 0.115(6) -0.028(6) -0.006(5) 0.036(6)
C6 0.096(6) 0.204(11) 0.111(6) -0.022(7) 0.021(5) 0.020(6)
C7 0.093(5) 0.254(13) 0.101(6) 0.033(7) 0.029(5) -0.010(7)
C8 0.127(8) 0.202(11) 0.107(6) 0.014(7) 0.030(5) -0.038(7)
C9 0.188(10) 0.094(6) 0.122(7) 0.013(5) 0.015(7) -0.025(6)
C10 0.156(8) 0.108(6) 0.110(6) 0.006(5) -0.009(6) -0.014(6)
C11 0.147(8) 0.131(7) 0.087(5) -0.001(4) 0.015(5) 0.040(6)
C12 0.128(6) 0.141(7) 0.095(5) -0.006(5) 0.021(5) 0.035(5)
C13 0.112(5) 0.123(6) 0.102(5) -0.017(4) 0.024(4) -0.011(5)
C14 0.110(6) 0.117(6) 0.157(8) 0.022(5) 0.056(5) 0.005(5)
C15 0.113(6) 0.144(7) 0.095(5) -0.005(4) 0.033(4) -0.012(5)
C16 0.103(5) 0.116(6) 0.114(6) 0.004(4) 0.020(4) -0.003(4)
C17 0.120(6) 0.135(7) 0.101(5) -0.002(5) 0.020(4) 0.020(5)
C18 0.104(5) 0.110(5) 0.083(4) -0.006(4) 0.015(3) -0.004(4)
C19 0.105(5) 0.105(5) 0.081(4) 0.000(3) 0.011(3) 0.002(4)
C20 0.126(6) 0.167(8) 0.085(5) 0.015(5) 0.004(4) -0.036(6)
C21 0.109(5) 0.117(6) 0.102(5) 0.005(4) 0.028(4) -0.008(4)
C22 0.128(6) 0.117(6) 0.104(5) -0.010(4) 0.029(5) -0.022(5)
C23 0.094(4) 0.105(5) 0.080(4) 0.000(3) 0.014(3) -0.001(4)
C24 0.105(5) 0.136(6) 0.096(5) 0.020(4) 0.009(4) -0.009(5)
C25 0.175(9) 0.103(6) 0.144(8) -0.023(5) -0.044(7) 0.013(6)
C26 0.250(12) 0.115(6) 0.085(5) 0.016(4) -0.020(6) -0.024(7)
C27 0.206(12) 0.124(8) 0.306(17) 0.053(9) 0.153(12) 0.050(8)

loop_
_atom_type_symbol
_atom_type_description
_atom_type_scat_dispersion_real
_atom_type_scat_dispersion_imag
_atom_type_scat_source
C C 0.0033 0.0016 'International Tables Vol C Tables 4.2.6.8 and 6.1.1.4'
H H 0.0000 0.0000 'International Tables Vol C Tables 4.2.6.8 and 6.1.1.4'
O O 0.0106 0.0060 'International Tables Vol C Tables 4.2.6.8 and 6.1.1.4'
Si Si 0.0817 0.0704 'International Tables Vol C Tables 4.2.6.8 and 6.1.1.4'
K K 0.2009 0.2494 'International Tables Vol C Tables 4.2.6.8 and 6.1.1.4'

loop_
_geom_angle_atom_site_label_1
_geom_angle_atom_site_label_2
_geom_angle_atom_site_label_3
_geom_angle
O4 K1 O6 116.96(19)
O4 K1 O2 118.97(18)
O6 K1 O2 118.25(17)
O4 K1 O1 158.57(15)
O6 K1 O1 59.21(16)
O2 K1 O1 59.12(15)
O4 K1 O3 59.56(18)
O6 K1 O3 156.70(15)
O2 K1 O3 59.41(15)
O1 K1 O3 114.54(16)
O4 K1 O5 58.86(19)
O6 K1 O5 58.12(18)
O2 K1 O5 155.03(15)
O1 K1 O5 112.77(17)
O3 K1 O5 112.98(18)
O4 K1 Si1 98.66(12)
O6 K1 Si1 100.46(11)
O2 K1 Si1 95.14(11)
O1 K1 Si1 102.77(11)
O3 K1 Si1 102.84(11)
O5 K1 Si1 109.83(11)
C12 O1 C1 112.7(6)
C12 O1 K1 109.1(5)
C1 O1 K1 112.0(4)
C2 O2 C3 112.2(6)
C2 O2 K1 119.3(5)
C3 O2 K1 118.5(4)
C4 O3 C5 113.0(7)
C4 O3 K1 108.8(4)
C5 O3 K1 105.6(5)
C6 O4 C7 114.1(7)
C6 O4 K1 119.2(5)
C7 O4 K1 119.5(6)
C8 O5 C9 113.5(8)
C8 O5 K1 110.4(5)
C9 O5 K1 109.6(5)
C10 O6 C11 112.3(7)
C10 O6 K1 121.4(5)
C11 O6 K1 118.9(5)
Si4 Si1 Si6 100.61(9)
Si4 Si1 Si2 100.16(10)
Si6 Si1 Si2 99.69(10)
Si4 Si1 K1 118.21(8)
Si6 Si1 K1 115.70(9)
Si2 Si1 K1 119.11(9)
C13 Si2 C14 105.7(4)
C13 Si2 Si3 103.2(3)
C14 Si2 Si3 101.0(2)
C13 Si2 Si1 119.6(3)
C14 Si2 Si1 106.4(3)
Si3 Si2 Si1 118.89(11)
C17 Si3 C15 108.8(4)
C17 Si3 C16 104.6(4)
C15 Si3 C16 107.5(4)
C17 Si3 Si2 115.0(3)
C15 Si3 Si2 113.2(3)
C16 Si3 Si2 107.1(3)
C18 Si4 C19 105.0(3)
C18 Si4 Si1 108.9(2)
C19 Si4 Si1 117.0(2)
C18 Si4 Si5 102.4(2)
C19 Si4 Si5 101.9(2)
Si1 Si4 Si5 119.80(11)
C20 Si5 C22 107.4(4)
C20 Si5 C21 108.0(4)
C22 Si5 C21 106.4(3)
C20 Si5 Si4 114.3(3)
C22 Si5 Si4 106.4(3)
C21 Si5 Si4 113.8(3)
C24 Si6 C23 103.5(3)
C24 Si6 Si1 108.6(3)
C23 Si6 Si1 119.4(2)
C24 Si6 Si7 101.5(3)
C23 Si6 Si7 104.9(2)
Si1 Si6 Si7 116.73(10)
C27 Si7 C25 105.1(6)
C27 Si7 C26 106.6(6)
C25 Si7 C26 106.4(5)
C27 Si7 Si6 107.3(3)
C25 Si7 Si6 115.8(3)
C26 Si7 Si6 114.9(3)
O1 C1 C2 109.5(6)
O2 C2 C1 109.3(6)
O2 C3 C4 107.9(6)
O3 C4 C3 110.1(7)
O3 C5 C6 109.7(7)
O4 C6 C5 109.6(7)
C8 C7 O4 109.0(7)
O5 C8 C7 110.5(8)
O5 C9 C10 109.5(8)
O6 C10 C9 108.4(7)
O6 C11 C12 109.3(7)
O1 C12 C11 109.8(6)

loop_
_geom_bond_atom_site_label_1
_geom_bond_atom_site_label_2
_geom_bond_distance
K1 O4 2.822(5)
K1 O6 2.833(5)
K1 O2 2.840(5)
K1 O1 2.885(5)
K1 O3 2.947(5)
K1 O5 2.951(5)
K1 Si1 3.673(3)
O1 C12 1.431(9)
O1 C1 1.436(9)
O2 C2 1.431(8)
O2 C3 1.465(9)
O3 C4 1.426(10)
O3 C5 1.435(10)
O4 C6 1.439(11)
O4 C7 1.486(11)
O5 C8 1.414(11)
O5 C9 1.471(11)
O6 C10 1.416(10)
O6 C11 1.456(10)
Si1 Si4 2.382(3)
Si1 Si6 2.390(3)
Si1 Si2 2.398(3)
Si2 C13 1.935(8)
Si2 C14 1.940(8)
Si2 Si3 2.397(3)
Si3 C17 1.905(8)
Si3 C15 1.906(8)
Si3 C16 1.927(8)
Si4 C18 1.931(7)
Si4 C19 1.939(7)
Si4 Si5 2.400(3)
Si5 C20 1.899(8)
Si5 C22 1.909(9)
Si5 C21 1.920(7)
Si6 C24 1.934(8)
Si6 C23 1.937(7)
Si6 Si7 2.399(3)
Si7 C27 1.881(10)
Si7 C25 1.883(9)
Si7 C26 1.896(8)
C1 C2 1.509(11)
C3 C4 1.502(12)
C5 C6 1.503(13)
C7 C8 1.479(14)
C9 C10 1.474(13)
C11 C12 1.484(12)

loop_
_geom_torsion_atom_site_label_1
_geom_torsion_atom_site_label_2
_geom_torsion_atom_site_label_3
_geom_torsion_atom_site_label_4
_geom_torsion
O4 K1 O1 C12 117.2(6)
O6 K1 O1 C12 31.4(4)
O2 K1 O1 C12 -151.6(5)
O3 K1 O1 C12 -174.0(4)
O5 K1 O1 C12 54.9(5)
Si1 K1 O1 C12 -63.3(4)
O4 K1 O1 C1 -117.4(6)
O6 K1 O1 C1 156.9(5)
O2 K1 O1 C1 -26.2(4)
O3 K1 O1 C1 -48.5(5)
O5 K1 O1 C1 -179.6(4)
Si1 K1 O1 C1 62.2(4)
O4 K1 O2 C2 149.0(4)
O6 K1 O2 C2 -3.4(5)
O1 K1 O2 C2 -6.4(4)
O3 K1 O2 C2 149.9(5)
O5 K1 O2 C2 71.2(6)
Si1 K1 O2 C2 -108.2(4)
O4 K1 O2 C3 6.0(5)
O6 K1 O2 C3 -146.4(4)
O1 K1 O2 C3 -149.4(5)
O3 K1 O2 C3 6.9(4)
O5 K1 O2 C3 -71.8(6)
Si1 K1 O2 C3 108.8(4)
O4 K1 O3 C4 -154.2(5)
O6 K1 O3 C4 117.8(6)
O2 K1 O3 C4 26.8(5)
O1 K1 O3 C4 49.1(5)
O5 K1 O3 C4 -179.9(5)
Si1 K1 O3 C4 -61.6(5)
O4 K1 O3 C5 -32.6(5)
O6 K1 O3 C5 -120.6(6)
O2 K1 O3 C5 148.4(6)
O1 K1 O3 C5 170.7(5)
O5 K1 O3 C5 -58.3(5)
Si1 K1 O3 C5 60.0(5)
O6 K1 O4 C6 154.9(5)
O2 K1 O4 C6 2.2(6)
O1 K1 O4 C6 80.9(8)
O3 K1 O4 C6 1.2(5)
O5 K1 O4 C6 153.3(6)
Si1 K1 O4 C6 -98.7(6)
O6 K1 O4 C7 6.4(6)
O2 K1 O4 C7 -146.3(6)
O1 K1 O4 C7 -67.5(8)
O3 K1 O4 C7 -147.2(6)
O5 K1 O4 C7 4.9(6)
Si1 K1 O4 C7 112.9(6)
O4 K1 O5 C8 27.1(6)
O6 K1 O5 C8 -151.3(6)
O2 K1 O5 C8 119.5(6)
O1 K1 O5 C8 -175.1(6)
O3 K1 O5 C8 53.0(6)
Si1 K1 O5 C8 -61.2(6)
O4 K1 O5 C9 152.8(6)
O6 K1 O5 C9 -25.6(5)
O2 K1 O5 C9 -114.7(6)
O1 K1 O5 C9 -49.4(6)
O3 K1 O5 C9 178.7(5)
Si1 K1 O5 C9 64.6(6)
O4 K1 O6 C10 -8.5(6)
O2 K1 O6 C10 144.4(5)
O1 K1 O6 C10 147.3(6)
O3 K1 O6 C10 66.6(7)
O5 K1 O6 C10 -7.0(5)
Si1 K1 O6 C10 -113.9(5)
O4 K1 O6 C11 -156.1(4)
O2 K1 O6 C11 -3.2(5)
O1 K1 O6 C11 -0.2(4)
O3 K1 O6 C11 -81.0(6)
O5 K1 O6 C11 -154.6(5)
Si1 K1 O6 C11 98.5(4)
O4 K1 Si1 Si4 86.06(17)
O6 K1 Si1 Si4 -154.30(15)
O2 K1 Si1 Si4 -34.31(14)
O1 K1 Si1 Si4 -93.77(14)
O3 K1 Si1 Si4 25.46(15)
O5 K1 Si1 Si4 145.99(16)
O4 K1 Si1 Si6 -154.60(17)
O6 K1 Si1 Si6 -34.96(16)
O2 K1 Si1 Si6 85.03(14)
O1 K1 Si1 Si6 25.57(15)
O3 K1 Si1 Si6 144.80(14)
O5 K1 Si1 Si6 -94.67(17)
O4 K1 Si1 Si2 -35.80(18)
O6 K1 Si1 Si2 83.84(16)
O2 K1 Si1 Si2 -156.16(14)
O1 K1 Si1 Si2 144.37(14)
O3 K1 Si1 Si2 -96.40(15)
O5 K1 Si1 Si2 24.13(18)
Si4 Si1 Si2 C13 67.9(3)
Si6 Si1 Si2 C13 -34.8(3)
K1 Si1 Si2 C13 -161.6(3)
Si4 Si1 Si2 C14 -172.7(3)
Si6 Si1 Si2 C14 84.6(3)
K1 Si1 Si2 C14 -42.2(3)
Si4 Si1 Si2 Si3 -59.82(13)
Si6 Si1 Si2 Si3 -162.55(11)
K1 Si1 Si2 Si3 70.68(14)
C13 Si2 Si3 C17 -50.6(4)
C14 Si2 Si3 C17 -159.7(4)
Si1 Si2 Si3 C17 84.5(3)
C13 Si2 Si3 C15 -176.5(4)
C14 Si2 Si3 C15 74.3(4)
Si1 Si2 Si3 C15 -41.4(3)
C13 Si2 Si3 C16 65.2(4)
C14 Si2 Si3 C16 -44.0(4)
Si1 Si2 Si3 C16 -159.8(3)
Si6 Si1 Si4 C18 -177.5(2)
Si2 Si1 Si4 C18 80.5(3)
K1 Si1 Si4 C18 -50.6(3)
Si6 Si1 Si4 C19 63.7(3)
Si2 Si1 Si4 C19 -38.3(3)
K1 Si1 Si4 C19 -169.3(2)
Si6 Si1 Si4 Si5 -60.26(13)
Si2 Si1 Si4 Si5 -162.23(10)
K1 Si1 Si4 Si5 66.69(13)
C18 Si4 Si5 C20 74.5(4)
C19 Si4 Si5 C20 -177.0(4)
Si1 Si4 Si5 C20 -46.1(4)
C18 Si4 Si5 C22 -43.9(4)
C19 Si4 Si5 C22 64.6(3)
Si1 Si4 Si5 C22 -164.5(3)
C18 Si4 Si5 C21 -160.7(4)
C19 Si4 Si5 C21 -52.2(4)
Si1 Si4 Si5 C21 78.7(3)
Si4 Si1 Si6 C24 81.5(3)
Si2 Si1 Si6 C24 -176.2(3)
K1 Si1 Si6 C24 -47.1(3)
Si4 Si1 Si6 C23 -36.8(3)
Si2 Si1 Si6 C23 65.6(3)
K1 Si1 Si6 C23 -165.4(3)
Si4 Si1 Si6 Si7 -164.67(10)
Si2 Si1 Si6 Si7 -62.31(13)
K1 Si1 Si6 Si7 66.74(13)
C24 Si6 Si7 C27 -43.6(6)
C23 Si6 Si7 C27 63.9(6)
Si1 Si6 Si7 C27 -161.4(5)
C24 Si6 Si7 C25 -160.5(5)
C23 Si6 Si7 C25 -53.0(5)
Si1 Si6 Si7 C25 81.7(4)
C24 Si6 Si7 C26 74.7(5)
C23 Si6 Si7 C26 -177.8(5)
Si1 Si6 Si7 C26 -43.1(4)
C12 O1 C1 C2 179.8(6)
K1 O1 C1 C2 56.3(7)
C3 O2 C2 C1 -178.7(6)
K1 O2 C2 C1 36.2(7)
O1 C1 C2 O2 -61.6(8)
C2 O2 C3 C4 176.4(7)
K1 O2 C3 C4 -38.2(8)
C5 O3 C4 C3 -176.7(6)
K1 O3 C4 C3 -59.7(7)
O2 C3 C4 O3 66.7(8)
C4 O3 C5 C6 -177.3(7)
K1 O3 C5 C6 63.9(7)
C7 O4 C6 C5 179.5(7)
K1 O4 C6 C5 29.5(9)
O3 C5 C6 O4 -65.1(9)
C6 O4 C7 C8 175.1(8)
K1 O4 C7 C8 -34.9(9)
C9 O5 C8 C7 178.2(7)
K1 O5 C8 C7 -58.3(8)
O4 C7 C8 O5 62.7(10)
C8 O5 C9 C10 -178.7(7)
K1 O5 C9 C10 57.4(8)
C11 O6 C10 C9 -172.0(7)
K1 O6 C10 C9 38.5(9)
O5 C9 C10 O6 -63.9(9)
C10 O6 C11 C12 179.9(7)
K1 O6 C11 C12 -29.7(8)
C1 O1 C12 C11 172.5(7)
K1 O1 C12 C11 -62.5(7)
O6 C11 C12 O1 62.3(9)
